data_4514698
loop_
_publ_author_name
'Zhou, Xiaoguang'
'Malakar, Santanu'
'Zhou, Tian'
'Murugesan, Sathiyamoorthy'
'Huang, Carlos'
'Emge, Thomas J.'
'Krogh-Jespersen, Karsten'
'Goldman, Alan S.'

_publ_section_title
;
 Catalytic Alkane Transfer Dehydrogenation by PSP-Pincer-Ligated
 Ruthenium. Deactivation of an Extremely Reactive Fragment by Formation of
 Allyl Hydride Complexes
;
_journal_issue 5
_journal_name_full 'ACS Catalysis'
_journal_page_first 4072
_journal_paper_doi 10.1021/acscatal.8b05172
_journal_volume 9
_journal_year 2019
_chemical_formula_sum 'C38 H62 P2 Ru S'
_chemical_formula_weight 713.94
_space_group_crystal_system monoclinic
_space_group_IT_number 14
_space_group_name_Hall '-P 2ybc'
_space_group_name_H-M_alt 'P 1 21/c 1'
_symmetry_space_group_name_Hall '-P 2ybc'
_symmetry_space_group_name_H-M 'P 1 21/c 1'
_atom_sites_solution_hydrogens mixed
_audit_creation_method SHELXL-2014/7
_cell_angle_alpha 90
_cell_angle_beta 105.1762(19)
_cell_angle_gamma 90
_cell_formula_units_Z 4
_cell_length_a 13.2907(13)
_cell_length_b 15.6689(14)
_cell_length_c 18.8836(18)
_cell_measurement_reflns_used 9064
_cell_measurement_temperature 120(2)
_cell_measurement_theta_max 29.48
_cell_measurement_theta_min 2.38
_cell_volume 3795.4(6)
_computing_cell_refinement 'Bruker SAINT'
_computing_data_collection 'Bruker SMART'
_computing_data_reduction 'Bruker SAINT'
_computing_molecular_graphics 'Bruker SHELXTL'
_computing_publication_material 'Bruker SHELXTL'
_computing_structure_refinement 'SHELXL-2014/7 (Sheldrick, 2014)'
_computing_structure_solution 'SHELXS-97 (Sheldrick 2008)'
_diffrn_ambient_temperature 120(2)
_diffrn_measured_fraction_theta_full 0.999
_diffrn_measured_fraction_theta_max 0.999
_diffrn_measurement_device_type 'Bruker SMART APEX CCD'
_diffrn_measurement_method '\f and \w scans'
_diffrn_radiation_type MoK\a
_diffrn_radiation_wavelength 0.71073
_diffrn_reflns_av_R_equivalents 0.0846
_diffrn_reflns_av_unetI/netI 0.0830
_diffrn_reflns_Laue_measured_fraction_full 0.999
_diffrn_reflns_Laue_measured_fraction_max 0.999
_diffrn_reflns_limit_h_max 18
_diffrn_reflns_limit_h_min -18
_diffrn_reflns_limit_k_max 21
_diffrn_reflns_limit_k_min -21
_diffrn_reflns_limit_l_max 25
_diffrn_reflns_limit_l_min -25
_diffrn_reflns_number 37978
_diffrn_reflns_point_group_measured_fraction_full 0.999
_diffrn_reflns_point_group_measured_fraction_max 0.999
_diffrn_reflns_theta_full 25.242
_diffrn_reflns_theta_max 29.130
_diffrn_reflns_theta_min 1.714
_exptl_absorpt_coefficient_mu 0.576
_exptl_absorpt_correction_T_max 0.7459
_exptl_absorpt_correction_T_min 0.6256
_exptl_absorpt_correction_type multi-scan
_exptl_absorpt_process_details 'Bruker (SAINT)'
_exptl_crystal_colour yellow
_exptl_crystal_density_diffrn 1.249
_exptl_crystal_description plate
_exptl_crystal_F_000 1520
_exptl_crystal_size_max 0.330
_exptl_crystal_size_mid 0.170
_exptl_crystal_size_min 0.040
_refine_diff_density_max 1.551
_refine_diff_density_min -1.326
_refine_diff_density_rms 0.124
_refine_ls_extinction_method none
_refine_ls_goodness_of_fit_ref 1.079
_refine_ls_hydrogen_treatment mixed
_refine_ls_matrix_type full
_refine_ls_number_parameters 393
_refine_ls_number_reflns 10200
_refine_ls_number_restraints 19
_refine_ls_restrained_S_all 1.082
_refine_ls_R_factor_all 0.0942
_refine_ls_R_factor_gt 0.0670
_refine_ls_shift/su_max 0.000
_refine_ls_shift/su_mean 0.000
_refine_ls_structure_factor_coef Fsqd
_refine_ls_weighting_details 'w=1/[\s^2^(Fo^2^)+(0.0502P)^2^+7.4969P] where P=(Fo^2^+2Fc^2^)/3'
_refine_ls_weighting_scheme calc
_refine_ls_wR_factor_gt 0.1354
_refine_ls_wR_factor_ref 0.1462
_reflns_Friedel_coverage 0.000
_reflns_number_gt 7699
_reflns_number_total 10200
_reflns_threshold_expression 'I > 2\s(I)'
_cod_data_source_file cs8b05172_si_004.cif
_cod_data_source_block RuPSPprop_P21c
_cod_database_code 4514698
_shelx_shelxl_version_number 2014/7
_shelx_space_group_comment
; 
The symmetry employed for this shelxl refinement is uniquely defined 
by the following loop, which should always be used as a source of 
symmetry information in preference to the above space-group names. 
They are only intended as comments. 
;
_shelx_estimated_absorpt_t_min 0.833
_shelx_estimated_absorpt_t_max 0.977

loop_
_space_group_symop_operation_xyz
'x, y, z'
'-x, y+1/2, -z+1/2'
'-x, -y, -z'
'x, -y-1/2, z-1/2'

loop_
_atom_site_label
_atom_site_type_symbol
_atom_site_fract_x
_atom_site_fract_y
_atom_site_fract_z
_atom_site_U_iso_or_equiv
_atom_site_adp_type
_atom_site_occupancy
_atom_site_site_symmetry_order
_atom_site_calc_flag
_atom_site_refinement_flags_posn
_atom_site_refinement_flags_adp
_atom_site_refinement_flags_occupancy
_atom_site_disorder_assembly
_atom_site_disorder_group
Ru1 Ru 0.11288(2) 0.04889(2) 0.21239(2) 0.01547(9) Uani 1 1 d D . . . .
H1 H 0.196(3) -0.020(2) 0.255(2) 0.033(13) Uiso 1 1 d D . . . .
P1 P 0.08362(7) 0.03811(6) 0.32680(6) 0.0164(2) Uani 1 1 d . . . . .
P2 P 0.22303(8) 0.04166(6) 0.13622(5) 0.0167(2) Uani 1 1 d . . . . .
S1 S 0.21644(7) 0.15872(6) 0.26517(5) 0.01429(18) Uani 1 1 d . . . . .
C1 C 0.2630(3) 0.1365(2) 0.3606(2) 0.0144(7) Uani 1 1 d . . . . .
C2 C 0.2023(3) 0.0824(2) 0.3908(2) 0.0152(7) Uani 1 1 d . . . . .
C3 C 0.2377(3) 0.0623(2) 0.4655(2) 0.0177(8) Uani 1 1 d . . . . .
H3 H 0.1964 0.0265 0.4872 0.021 Uiso 1 1 calc R U . . .
C4 C 0.3317(3) 0.0935(2) 0.5086(2) 0.0174(8) Uani 1 1 d . . . . .
C5 C 0.3901(3) 0.1481(2) 0.4754(2) 0.0177(8) Uani 1 1 d . . . . .
H5 H 0.4540 0.1705 0.5045 0.021 Uiso 1 1 calc R U . . .
C6 C 0.3578(3) 0.1706(2) 0.4013(2) 0.0145(7) Uani 1 1 d . . . . .
C7 C 0.4239(3) 0.2269(2) 0.3640(2) 0.0171(8) Uani 1 1 d . . . . .
C8 C 0.4292(3) 0.1838(2) 0.2915(2) 0.0138(7) Uani 1 1 d . . . . .
C9 C 0.5220(3) 0.1766(2) 0.2703(2) 0.0147(7) Uani 1 1 d . . . . .
H9 H 0.5843 0.1989 0.3017 0.018 Uiso 1 1 calc R U . . .
C10 C 0.5265(3) 0.1376(2) 0.2045(2) 0.0162(7) Uani 1 1 d . . . . .
C11 C 0.4350(3) 0.1001(2) 0.1615(2) 0.0171(8) Uani 1 1 d . . . . .
H11 H 0.4368 0.0717 0.1174 0.021 Uiso 1 1 calc R U . . .
C12 C 0.3412(3) 0.1033(2) 0.1817(2) 0.0160(7) Uani 1 1 d . . . . .
C13 C 0.3400(3) 0.1486(2) 0.2446(2) 0.0149(7) Uani 1 1 d . . . . .
C14 C 0.0686(3) -0.0672(3) 0.3682(2) 0.0241(9) Uani 1 1 d . . . . .
H14 H 0.0705 -0.0574 0.4209 0.029 Uiso 1 1 calc R U . . .
C15 C -0.0377(4) -0.1071(3) 0.3306(3) 0.0377(12) Uani 1 1 d . . . . .
H15A H -0.0399 -0.1212 0.2796 0.057 Uiso 1 1 calc R U . . .
H15B H -0.0933 -0.0664 0.3314 0.057 Uiso 1 1 calc R U . . .
H15C H -0.0475 -0.1592 0.3567 0.057 Uiso 1 1 calc R U . . .
C16 C 0.1580(4) -0.1276(3) 0.3660(3) 0.0342(11) Uani 1 1 d . . . . .
H16A H 0.1525 -0.1796 0.3936 0.051 Uiso 1 1 calc R U . . .
H16B H 0.2247 -0.0994 0.3881 0.051 Uiso 1 1 calc R U . . .
H16C H 0.1542 -0.1425 0.3150 0.051 Uiso 1 1 calc R U . . .
C17 C -0.0212(3) 0.1038(3) 0.3505(2) 0.0224(9) Uani 1 1 d . . . . .
H17 H -0.0891 0.0848 0.3173 0.027 Uiso 1 1 calc R U . . .
C18 C -0.0313(4) 0.0966(3) 0.4290(3) 0.0341(11) Uani 1 1 d . . . . .
H18A H 0.0349 0.1127 0.4634 0.051 Uiso 1 1 calc R U . . .
H18B H -0.0486 0.0377 0.4386 0.051 Uiso 1 1 calc R U . . .
H18C H -0.0866 0.1349 0.4353 0.051 Uiso 1 1 calc R U . . .
C19 C -0.0063(3) 0.1975(3) 0.3320(3) 0.0263(9) Uani 1 1 d . . . . .
H19A H -0.0658 0.2312 0.3377 0.039 Uiso 1 1 calc R U . . .
H19B H -0.0013 0.2018 0.2812 0.039 Uiso 1 1 calc R U . . .
H19C H 0.0579 0.2195 0.3653 0.039 Uiso 1 1 calc R U . . .
C20 C 0.3760(3) 0.0679(3) 0.5893(2) 0.0235(9) Uani 1 1 d . . . . .
C21 C 0.3126(4) -0.0045(4) 0.6113(3) 0.0418(13) Uani 1 1 d . . . . .
H21A H 0.3446 -0.0209 0.6623 0.063 Uiso 1 1 calc R U . . .
H21B H 0.3117 -0.0537 0.5792 0.063 Uiso 1 1 calc R U . . .
H21C H 0.2411 0.0150 0.6065 0.063 Uiso 1 1 calc R U . . .
C22 C 0.3766(4) 0.1439(3) 0.6385(3) 0.0381(12) Uani 1 1 d . . . . .
H22A H 0.4167 0.1904 0.6243 0.057 Uiso 1 1 calc R U . . .
H22B H 0.4088 0.1277 0.6896 0.057 Uiso 1 1 calc R U . . .
H22C H 0.3049 0.1628 0.6337 0.057 Uiso 1 1 calc R U . . .
C23 C 0.4881(4) 0.0341(3) 0.6010(3) 0.0360(11) Uani 1 1 d . . . . .
H23A H 0.5335 0.0805 0.5933 0.054 Uiso 1 1 calc R U . . .
H23B H 0.4886 -0.0120 0.5660 0.054 Uiso 1 1 calc R U . . .
H23C H 0.5135 0.0123 0.6511 0.054 Uiso 1 1 calc R U . . .
C24 C 0.5331(3) 0.2416(3) 0.4147(2) 0.0279(10) Uani 1 1 d . . . . .
H24A H 0.5273 0.2699 0.4597 0.042 Uiso 1 1 calc R U . . .
H24B H 0.5735 0.2776 0.3898 0.042 Uiso 1 1 calc R U . . .
H24C H 0.5684 0.1866 0.4271 0.042 Uiso 1 1 calc R U . . .
C25 C 0.3724(4) 0.3155(2) 0.3469(2) 0.0260(10) Uani 1 1 d . . . . .
H25A H 0.3697 0.3434 0.3928 0.039 Uiso 1 1 calc R U . . .
H25B H 0.3014 0.3087 0.3154 0.039 Uiso 1 1 calc R U . . .
H25C H 0.4132 0.3505 0.3216 0.039 Uiso 1 1 calc R U . . .
C26 C 0.6264(3) 0.1336(3) 0.1787(2) 0.0183(8) Uani 1 1 d . . . . .
C27 C 0.7193(3) 0.1754(3) 0.2330(3) 0.0288(10) Uani 1 1 d . . . . .
H27A H 0.7025 0.2350 0.2408 0.043 Uiso 1 1 calc R U . . .
H27B H 0.7803 0.1733 0.2130 0.043 Uiso 1 1 calc R U . . .
H27C H 0.7345 0.1447 0.2798 0.043 Uiso 1 1 calc R U . . .
C28 C 0.6551(3) 0.0404(3) 0.1686(3) 0.0309(10) Uani 1 1 d . . . . .
H28A H 0.6681 0.0104 0.2156 0.046 Uiso 1 1 calc R U . . .
H28B H 0.7180 0.0386 0.1508 0.046 Uiso 1 1 calc R U . . .
H28C H 0.5975 0.0127 0.1328 0.046 Uiso 1 1 calc R U . . .
C29 C 0.6091(4) 0.1795(4) 0.1053(3) 0.0377(12) Uani 1 1 d . . . . .
H29A H 0.5507 0.1531 0.0693 0.057 Uiso 1 1 calc R U . . .
H29B H 0.6723 0.1753 0.0879 0.057 Uiso 1 1 calc R U . . .
H29C H 0.5933 0.2398 0.1114 0.057 Uiso 1 1 calc R U . . .
C30 C 0.2841(3) -0.0636(3) 0.1259(3) 0.0258(9) Uani 1 1 d . . . . .
H30 H 0.3326 -0.0547 0.0940 0.031 Uiso 1 1 calc R U . . .
C31 C 0.2020(4) -0.1274(3) 0.0878(4) 0.0461(15) Uani 1 1 d . . . . .
H31A H 0.2356 -0.1817 0.0819 0.069 Uiso 1 1 calc R U . . .
H31B H 0.1650 -0.1054 0.0394 0.069 Uiso 1 1 calc R U . . .
H31C H 0.1524 -0.1364 0.1174 0.069 Uiso 1 1 calc R U . . .
C32 C 0.3481(4) -0.0964(3) 0.1996(3) 0.0380(12) Uani 1 1 d . . . . .
H32A H 0.3022 -0.1067 0.2318 0.057 Uiso 1 1 calc R U . . .
H32B H 0.4009 -0.0539 0.2222 0.057 Uiso 1 1 calc R U . . .
H32C H 0.3826 -0.1498 0.1926 0.057 Uiso 1 1 calc R U . . .
C33 C 0.1835(3) 0.0851(3) 0.0408(2) 0.0277(10) Uani 1 1 d . . . . .
H33 H 0.1143 0.0589 0.0171 0.033 Uiso 1 1 calc R U . . .
C34 C 0.2538(4) 0.0646(4) -0.0092(3) 0.0495(16) Uani 1 1 d . . . . .
H34A H 0.2213 0.0856 -0.0588 0.074 Uiso 1 1 calc R U . . .
H34B H 0.2637 0.0028 -0.0107 0.074 Uiso 1 1 calc R U . . .
H34C H 0.3215 0.0925 0.0098 0.074 Uiso 1 1 calc R U . . .
C35 C 0.1646(5) 0.1804(4) 0.0435(3) 0.0555(17) Uani 1 1 d . . . . .
H35A H 0.2315 0.2099 0.0614 0.083 Uiso 1 1 calc R U . . .
H35B H 0.1204 0.1919 0.0766 0.083 Uiso 1 1 calc R U . . .
H35C H 0.1298 0.2010 -0.0059 0.083 Uiso 1 1 calc R U . . .
C36A C -0.0053(6) -0.0369(4) 0.1417(6) 0.0305(14) Uiso 0.5 1 d D . P A 1
H36A H -0.0010 -0.0448 0.0906 0.037 Uiso 0.5 1 calc R U P A 1
H36B H -0.0221 -0.0899 0.1647 0.037 Uiso 0.5 1 calc R U P A 1
C37A C -0.0528(4) 0.0374(4) 0.1566(4) 0.0296(14) Uiso 0.5 1 d D . P A 1
H37A H -0.1063 0.0356 0.1852 0.036 Uiso 0.5 1 calc R U P A 1
C38A C -0.0197(6) 0.1153(4) 0.1341(5) 0.0376(17) Uiso 0.5 1 d D . P A 1
H38A H -0.0464 0.1677 0.1521 0.045 Uiso 0.5 1 calc R U P A 1
H38B H -0.0165 0.1191 0.0824 0.045 Uiso 0.5 1 calc R U P A 1
C36B C -0.0142(6) -0.0384(4) 0.1529(5) 0.0305(14) Uiso 0.5 1 d D . P A 2
H36C H 0.0071 -0.0880 0.1277 0.037 Uiso 0.5 1 calc R U P A 2
H36D H -0.0695 -0.0518 0.1776 0.037 Uiso 0.5 1 calc R U P A 2
C37B C -0.0216(5) 0.0401(4) 0.1167(3) 0.0296(14) Uiso 0.5 1 d D . P A 2
H37B H -0.0122 0.0437 0.0660 0.036 Uiso 0.5 1 calc R U P A 2
C38B C -0.0352(5) 0.1134(4) 0.1541(5) 0.0376(17) Uiso 0.5 1 d D . P A 2
H38C H -0.0923 0.1126 0.1788 0.045 Uiso 0.5 1 calc R U P A 2
H38D H -0.0285 0.1684 0.1299 0.045 Uiso 0.5 1 calc R U P A 2

loop_
_atom_site_aniso_label
_atom_site_aniso_U_11
_atom_site_aniso_U_22
_atom_site_aniso_U_33
_atom_site_aniso_U_23
_atom_site_aniso_U_13
_atom_site_aniso_U_12
Ru1 0.01295(14) 0.02096(16) 0.01203(15) -0.00227(13) 0.00245(10) -0.00004(12)
P1 0.0149(4) 0.0193(5) 0.0159(5) -0.0016(4) 0.0056(4) -0.0014(4)
P2 0.0185(5) 0.0210(5) 0.0106(5) -0.0027(4) 0.0038(4) -0.0029(4)
S1 0.0172(4) 0.0159(4) 0.0105(4) 0.0001(3) 0.0048(3) 0.0017(3)
C1 0.0212(18) 0.0157(17) 0.0087(17) 0.0012(14) 0.0080(14) 0.0040(14)
C2 0.0149(17) 0.0178(17) 0.0139(19) -0.0026(14) 0.0053(15) -0.0009(14)
C3 0.0221(19) 0.0178(19) 0.0157(19) 0.0014(14) 0.0096(16) -0.0011(15)
C4 0.0210(19) 0.0209(19) 0.0118(19) -0.0001(15) 0.0073(15) 0.0014(15)
C5 0.0195(18) 0.0218(19) 0.0115(19) -0.0032(15) 0.0034(15) -0.0012(15)
C6 0.0200(18) 0.0153(17) 0.0105(18) -0.0031(14) 0.0083(14) -0.0036(14)
C7 0.0248(19) 0.0199(18) 0.0093(18) -0.0035(14) 0.0095(15) -0.0058(15)
C8 0.0205(18) 0.0110(16) 0.0104(18) 0.0005(13) 0.0048(14) -0.0015(13)
C9 0.0193(18) 0.0148(17) 0.0100(18) 0.0036(13) 0.0038(14) -0.0037(14)
C10 0.0191(18) 0.0170(18) 0.0140(19) 0.0034(14) 0.0070(15) 0.0021(14)
C11 0.0217(19) 0.0189(18) 0.0107(19) -0.0003(14) 0.0040(15) 0.0015(15)
C12 0.0170(18) 0.0178(18) 0.0118(19) -0.0001(14) 0.0015(15) -0.0001(14)
C13 0.0159(17) 0.0160(17) 0.0132(18) 0.0024(14) 0.0046(14) 0.0036(14)
C14 0.028(2) 0.021(2) 0.025(2) 0.0002(16) 0.0098(18) -0.0059(16)
C15 0.033(3) 0.035(3) 0.046(3) 0.000(2) 0.010(2) -0.016(2)
C16 0.043(3) 0.020(2) 0.043(3) 0.007(2) 0.019(2) -0.0002(19)
C17 0.0174(19) 0.030(2) 0.021(2) -0.0038(17) 0.0088(16) 0.0013(16)
C18 0.033(3) 0.045(3) 0.031(3) -0.002(2) 0.019(2) 0.003(2)
C19 0.024(2) 0.028(2) 0.029(3) -0.0033(18) 0.0106(19) 0.0033(17)
C20 0.032(2) 0.028(2) 0.0101(19) 0.0026(15) 0.0042(17) -0.0021(17)
C21 0.049(3) 0.050(3) 0.022(3) 0.015(2) 0.001(2) -0.017(3)
C22 0.060(3) 0.038(3) 0.017(2) -0.002(2) 0.012(2) 0.006(2)
C23 0.039(3) 0.046(3) 0.023(2) 0.008(2) 0.009(2) 0.010(2)
C24 0.031(2) 0.038(2) 0.017(2) -0.0101(18) 0.0112(18) -0.0187(19)
C25 0.045(3) 0.0156(19) 0.024(2) -0.0057(16) 0.019(2) -0.0050(18)
C26 0.0195(18) 0.024(2) 0.0113(19) 0.0029(15) 0.0034(15) -0.0002(15)
C27 0.019(2) 0.034(2) 0.035(3) -0.003(2) 0.0102(19) -0.0057(18)
C28 0.025(2) 0.032(2) 0.040(3) -0.002(2) 0.016(2) 0.0044(19)
C29 0.032(3) 0.059(3) 0.026(3) 0.019(2) 0.015(2) 0.003(2)
C30 0.028(2) 0.021(2) 0.032(3) -0.0107(18) 0.0152(19) -0.0037(16)
C31 0.035(3) 0.032(3) 0.077(4) -0.026(3) 0.024(3) -0.011(2)
C32 0.050(3) 0.030(3) 0.041(3) 0.006(2) 0.023(3) 0.018(2)
C33 0.024(2) 0.047(3) 0.009(2) 0.0027(18) -0.0021(16) -0.0101(19)
C34 0.036(3) 0.101(5) 0.013(2) 0.004(3) 0.009(2) -0.009(3)
C35 0.078(4) 0.049(3) 0.029(3) 0.021(3) -0.005(3) -0.002(3)

loop_
_atom_type_symbol
_atom_type_description
_atom_type_scat_dispersion_real
_atom_type_scat_dispersion_imag
_atom_type_scat_source
C C 0.0033 0.0016 'International Tables Vol C Tables 4.2.6.8 and 6.1.1.4'
H H 0.0000 0.0000 'International Tables Vol C Tables 4.2.6.8 and 6.1.1.4'
P P 0.1023 0.0942 'International Tables Vol C Tables 4.2.6.8 and 6.1.1.4'
S S 0.1246 0.1234 'International Tables Vol C Tables 4.2.6.8 and 6.1.1.4'
Ru Ru -1.2594 0.8363 'International Tables Vol C Tables 4.2.6.8 and 6.1.1.4'

loop_
_geom_angle_atom_site_label_1
_geom_angle_atom_site_label_2
_geom_angle_atom_site_label_3
_geom_angle
C37A Ru1 C36A 36.65(16)
C37B Ru1 C38B 36.49(16)
C37B Ru1 C36B 36.84(16)
C38B Ru1 C36B 64.93(16)
C37A Ru1 C38A 36.88(16)
C36A Ru1 C38A 64.83(16)
C37A Ru1 S1 133.96(18)
C37B Ru1 S1 133.00(18)
C36A Ru1 S1 167.0(2)
C38B Ru1 S1 103.2(2)
C36B Ru1 S1 168.1(2)
C38A Ru1 S1 102.7(2)
C37A Ru1 P1 92.87(19)
C37B Ru1 P1 117.93(19)
C36A Ru1 P1 104.6(3)
C38B Ru1 P1 98.8(3)
C36B Ru1 P1 97.8(3)
C38A Ru1 P1 110.9(3)
S1 Ru1 P1 82.83(3)
C37A Ru1 P2 114.8(2)
C37B Ru1 P2 89.83(19)
C36A Ru1 P2 93.4(3)
C38B Ru1 P2 109.6(3)
C36B Ru1 P2 100.1(3)
C38A Ru1 P2 97.4(3)
S1 Ru1 P2 84.26(3)
P1 Ru1 P2 150.78(4)
C37A Ru1 H1 131.6(17)
C37B Ru1 H1 132.9(17)
C36A Ru1 H1 100.5(17)
C38B Ru1 H1 163.3(17)
C36B Ru1 H1 100.0(17)
C38A Ru1 H1 164.9(17)
S1 Ru1 H1 91.6(17)
P1 Ru1 H1 75.1(17)
P2 Ru1 H1 79.2(17)
C2 P1 C14 103.01(19)
C2 P1 C17 101.39(18)
C14 P1 C17 102.63(19)
C2 P1 Ru1 105.11(12)
C14 P1 Ru1 121.58(14)
C17 P1 Ru1 120.11(14)
C12 P2 C33 104.32(18)
C12 P2 C30 99.77(18)
C33 P2 C30 103.9(2)
C12 P2 Ru1 106.54(12)
C33 P2 Ru1 121.27(15)
C30 P2 Ru1 118.15(14)
C1 S1 C13 96.15(17)
C1 S1 Ru1 107.88(13)
C13 S1 Ru1 108.87(13)
C2 C1 C6 122.9(3)
C2 C1 S1 116.7(3)
C6 C1 S1 120.4(3)
C1 C2 C3 118.2(3)
C1 C2 P1 116.6(3)
C3 C2 P1 125.2(3)
C4 C3 C2 121.6(3)
C4 C3 H3 119.2
C2 C3 H3 119.2
C3 C4 C5 118.0(4)
C3 C4 C20 122.8(3)
C5 C4 C20 119.2(4)
C6 C5 C4 122.6(4)
C6 C5 H5 118.7
C4 C5 H5 118.7
C5 C6 C1 116.8(3)
C5 C6 C7 122.8(3)
C1 C6 C7 120.4(3)
C24 C7 C6 111.1(3)
C24 C7 C25 106.9(3)
C6 C7 C25 109.6(3)
C24 C7 C8 111.4(3)
C6 C7 C8 108.7(3)
C25 C7 C8 109.2(3)
C13 C8 C9 117.0(3)
C13 C8 C7 120.5(3)
C9 C8 C7 122.5(3)
C8 C9 C10 122.3(3)
C8 C9 H9 118.8
C10 C9 H9 118.8
C9 C10 C11 117.7(3)
C9 C10 C26 122.9(3)
C11 C10 C26 119.4(3)
C12 C11 C10 121.8(4)
C12 C11 H11 119.1
C10 C11 H11 119.1
C13 C12 C11 117.6(3)
C13 C12 P2 117.7(3)
C11 C12 P2 124.3(3)
C12 C13 C8 123.2(3)
C12 C13 S1 116.6(3)
C8 C13 S1 120.2(3)
C16 C14 C15 111.2(4)
C16 C14 P1 111.6(3)
C15 C14 P1 110.7(3)
C16 C14 H14 107.7
C15 C14 H14 107.7
P1 C14 H14 107.7
C14 C15 H15A 109.5
C14 C15 H15B 109.5
H15A C15 H15B 109.5
C14 C15 H15C 109.5
H15A C15 H15C 109.5
H15B C15 H15C 109.5
C14 C16 H16A 109.5
C14 C16 H16B 109.5
H16A C16 H16B 109.5
C14 C16 H16C 109.5
H16A C16 H16C 109.5
H16B C16 H16C 109.5
C18 C17 C19 109.9(4)
C18 C17 P1 116.7(3)
C19 C17 P1 108.8(3)
C18 C17 H17 107.0
C19 C17 H17 107.0
P1 C17 H17 107.0
C17 C18 H18A 109.5
C17 C18 H18B 109.5
H18A C18 H18B 109.5
C17 C18 H18C 109.5
H18A C18 H18C 109.5
H18B C18 H18C 109.5
C17 C19 H19A 109.5
C17 C19 H19B 109.5
H19A C19 H19B 109.5
C17 C19 H19C 109.5
H19A C19 H19C 109.5
H19B C19 H19C 109.5
C22 C20 C21 109.3(4)
C22 C20 C4 110.2(4)
C21 C20 C4 111.5(4)
C22 C20 C23 109.5(4)
C21 C20 C23 106.6(4)
C4 C20 C23 109.7(3)
C20 C21 H21A 109.5
C20 C21 H21B 109.5
H21A C21 H21B 109.5
C20 C21 H21C 109.5
H21A C21 H21C 109.5
H21B C21 H21C 109.5
C20 C22 H22A 109.5
C20 C22 H22B 109.5
H22A C22 H22B 109.5
C20 C22 H22C 109.5
H22A C22 H22C 109.5
H22B C22 H22C 109.5
C20 C23 H23A 109.5
C20 C23 H23B 109.5
H23A C23 H23B 109.5
C20 C23 H23C 109.5
H23A C23 H23C 109.5
H23B C23 H23C 109.5
C7 C24 H24A 109.5
C7 C24 H24B 109.5
H24A C24 H24B 109.5
C7 C24 H24C 109.5
H24A C24 H24C 109.5
H24B C24 H24C 109.5
C7 C25 H25A 109.5
C7 C25 H25B 109.5
H25A C25 H25B 109.5
C7 C25 H25C 109.5
H25A C25 H25C 109.5
H25B C25 H25C 109.5
C29 C26 C10 109.5(3)
C29 C26 C27 108.0(4)
C10 C26 C27 112.6(3)
C29 C26 C28 108.6(4)
C10 C26 C28 110.2(3)
C27 C26 C28 107.9(3)
C26 C27 H27A 109.5
C26 C27 H27B 109.5
H27A C27 H27B 109.5
C26 C27 H27C 109.5
H27A C27 H27C 109.5
H27B C27 H27C 109.5
C26 C28 H28A 109.5
C26 C28 H28B 109.5
H28A C28 H28B 109.5
C26 C28 H28C 109.5
H28A C28 H28C 109.5
H28B C28 H28C 109.5
C26 C29 H29A 109.5
C26 C29 H29B 109.5
H29A C29 H29B 109.5
C26 C29 H29C 109.5
H29A C29 H29C 109.5
H29B C29 H29C 109.5
C31 C30 C32 111.9(4)
C31 C30 P2 110.6(3)
C32 C30 P2 110.9(3)
C31 C30 H30 107.8
C32 C30 H30 107.8
P2 C30 H30 107.8
C30 C31 H31A 109.5
C30 C31 H31B 109.5
H31A C31 H31B 109.5
C30 C31 H31C 109.5
H31A C31 H31C 109.5
H31B C31 H31C 109.5
C30 C32 H32A 109.5
C30 C32 H32B 109.5
H32A C32 H32B 109.5
C30 C32 H32C 109.5
H32A C32 H32C 109.5
H32B C32 H32C 109.5
C35 C33 C34 111.1(5)
C35 C33 P2 109.5(3)
C34 C33 P2 117.2(3)
C35 C33 H33 106.1
C34 C33 H33 106.1
P2 C33 H33 106.1
C33 C34 H34A 109.5
C33 C34 H34B 109.5
H34A C34 H34B 109.5
C33 C34 H34C 109.5
H34A C34 H34C 109.5
H34B C34 H34C 109.5
C33 C35 H35A 109.5
C33 C35 H35B 109.5
H35A C35 H35B 109.5
C33 C35 H35C 109.5
H35A C35 H35C 109.5
H35B C35 H35C 109.5
C37A C36A Ru1 70.0(3)
C37A C36A H36A 116.6
Ru1 C36A H36A 116.6
C37A C36A H36B 116.6
Ru1 C36A H36B 116.6
H36A C36A H36B 113.6
C36A C37A C38A 118.3(5)
C36A C37A Ru1 73.3(3)
C38A C37A Ru1 73.6(3)
C36A C37A H37A 120.8
C38A C37A H37A 120.8
Ru1 C37A H37A 120.8
C37A C38A Ru1 69.5(3)
C37A C38A H38A 116.7
Ru1 C38A H38A 116.7
C37A C38A H38B 116.7
Ru1 C38A H38B 116.7
H38A C38A H38B 113.7
C37B C36B Ru1 69.8(3)
C37B C36B H36C 116.7
Ru1 C36B H36C 116.7
C37B C36B H36D 116.7
Ru1 C36B H36D 116.7
H36C C36B H36D 113.7
C38B C37B C36B 119.0(5)
C38B C37B Ru1 73.4(3)
C36B C37B Ru1 73.4(3)
C38B C37B H37B 120.4
C36B C37B H37B 120.4
Ru1 C37B H37B 120.4
C37B C38B Ru1 70.1(3)
C37B C38B H38C 116.6
Ru1 C38B H38C 116.6
C37B C38B H38D 116.6
Ru1 C38B H38D 116.6
H38C C38B H38D 113.6

loop_
_geom_bond_atom_site_label_1
_geom_bond_atom_site_label_2
_geom_bond_distance
Ru1 C37A 2.185(5)
Ru1 C37B 2.188(5)
Ru1 C36A 2.227(5)
Ru1 C38B 2.230(5)
Ru1 C36B 2.234(5)
Ru1 C38A 2.239(5)
Ru1 S1 2.2652(10)
Ru1 P1 2.2995(11)
Ru1 P2 2.3081(10)
Ru1 H1 1.598(10)
P1 C2 1.852(4)
P1 C14 1.859(4)
P1 C17 1.878(4)
P2 C12 1.852(4)
P2 C33 1.868(4)
P2 C30 1.872(4)
S1 C1 1.779(4)
S1 C13 1.791(4)
C1 C2 1.391(5)
C1 C6 1.400(5)
C2 C3 1.402(5)
C3 C4 1.389(5)
C3 H3 0.9500
C4 C5 1.409(5)
C4 C20 1.536(6)
C5 C6 1.395(5)
C5 H5 0.9500
C6 C7 1.540(5)
C7 C24 1.533(6)
C7 C25 1.544(6)
C7 C8 1.545(5)
C8 C13 1.394(5)
C8 C9 1.398(5)
C9 C10 1.399(5)
C9 H9 0.9500
C10 C11 1.403(5)
C10 C26 1.530(5)
C11 C12 1.396(5)
C11 H11 0.9500
C12 C13 1.388(5)
C14 C16 1.528(6)
C14 C15 1.538(6)
C14 H14 1.0000
C15 H15A 0.9800
C15 H15B 0.9800
C15 H15C 0.9800
C16 H16A 0.9800
C16 H16B 0.9800
C16 H16C 0.9800
C17 C18 1.528(6)
C17 C19 1.534(6)
C17 H17 1.0000
C18 H18A 0.9800
C18 H18B 0.9800
C18 H18C 0.9800
C19 H19A 0.9800
C19 H19B 0.9800
C19 H19C 0.9800
C20 C22 1.509(6)
C20 C21 1.534(6)
C20 C23 1.542(6)
C21 H21A 0.9800
C21 H21B 0.9800
C21 H21C 0.9800
C22 H22A 0.9800
C22 H22B 0.9800
C22 H22C 0.9800
C23 H23A 0.9800
C23 H23B 0.9800
C23 H23C 0.9800
C24 H24A 0.9800
C24 H24B 0.9800
C24 H24C 0.9800
C25 H25A 0.9800
C25 H25B 0.9800
C25 H25C 0.9800
C26 C29 1.527(6)
C26 C27 1.530(6)
C26 C28 1.534(6)
C27 H27A 0.9800
C27 H27B 0.9800
C27 H27C 0.9800
C28 H28A 0.9800
C28 H28B 0.9800
C28 H28C 0.9800
C29 H29A 0.9800
C29 H29B 0.9800
C29 H29C 0.9800
C30 C31 1.515(6)
C30 C32 1.519(7)
C30 H30 1.0000
C31 H31A 0.9800
C31 H31B 0.9800
C31 H31C 0.9800
C32 H32A 0.9800
C32 H32B 0.9800
C32 H32C 0.9800
C33 C35 1.518(7)
C33 C34 1.526(6)
C33 H33 1.0000
C34 H34A 0.9800
C34 H34B 0.9800
C34 H34C 0.9800
C35 H35A 0.9800
C35 H35B 0.9800
C35 H35C 0.9800
C36A C37A 1.388(6)
C36A H36A 0.9900
C36A H36B 0.9900
C37A C38A 1.400(6)
C37A H37A 1.0000
C38A H38A 0.9900
C38A H38B 0.9900
C36B C37B 1.398(6)
C36B H36C 0.9900
C36B H36D 0.9900
C37B C38B 1.384(6)
C37B H37B 1.0000
C38B H38C 0.9900
C38B H38D 0.9900

loop_
_geom_torsion_atom_site_label_1
_geom_torsion_atom_site_label_2
_geom_torsion_atom_site_label_3
_geom_torsion_atom_site_label_4
_geom_torsion
C13 S1 C1 C2 -137.0(3)
Ru1 S1 C1 C2 -24.9(3)
C13 S1 C1 C6 41.1(3)
Ru1 S1 C1 C6 153.2(3)
C6 C1 C2 C3 0.9(5)
S1 C1 C2 C3 178.8(3)
C6 C1 C2 P1 -176.1(3)
S1 C1 C2 P1 1.9(4)
C14 P1 C2 C1 149.5(3)
C17 P1 C2 C1 -104.5(3)
Ru1 P1 C2 C1 21.2(3)
C14 P1 C2 C3 -27.2(4)
C17 P1 C2 C3 78.8(4)
Ru1 P1 C2 C3 -155.5(3)
C1 C2 C3 C4 -1.5(5)
P1 C2 C3 C4 175.2(3)
C2 C3 C4 C5 1.5(6)
C2 C3 C4 C20 -175.8(4)
C3 C4 C5 C6 -0.9(6)
C20 C4 C5 C6 176.5(4)
C4 C5 C6 C1 0.3(5)
C4 C5 C6 C7 -177.1(3)
C2 C1 C6 C5 -0.3(5)
S1 C1 C6 C5 -178.2(3)
C2 C1 C6 C7 177.2(3)
S1 C1 C6 C7 -0.7(5)
C5 C6 C7 C24 9.0(5)
C1 C6 C7 C24 -168.4(3)
C5 C6 C7 C25 -109.0(4)
C1 C6 C7 C25 73.7(4)
C5 C6 C7 C8 131.8(4)
C1 C6 C7 C8 -45.5(5)
C24 C7 C8 C13 166.4(3)
C6 C7 C8 C13 43.7(5)
C25 C7 C8 C13 -75.8(4)
C24 C7 C8 C9 -12.3(5)
C6 C7 C8 C9 -135.0(4)
C25 C7 C8 C9 105.5(4)
C13 C8 C9 C10 1.3(5)
C7 C8 C9 C10 -179.9(3)
C8 C9 C10 C11 -4.2(5)
C8 C9 C10 C26 176.6(3)
C9 C10 C11 C12 2.0(6)
C26 C10 C11 C12 -178.8(3)
C10 C11 C12 C13 2.9(6)
C10 C11 C12 P2 -170.0(3)
C33 P2 C12 C13 122.5(3)
C30 P2 C12 C13 -130.3(3)
Ru1 P2 C12 C13 -6.9(3)
C33 P2 C12 C11 -64.6(4)
C30 P2 C12 C11 42.6(4)
Ru1 P2 C12 C11 166.0(3)
C11 C12 C13 C8 -6.0(6)
P2 C12 C13 C8 167.4(3)
C11 C12 C13 S1 175.3(3)
P2 C12 C13 S1 -11.3(4)
C9 C8 C13 C12 4.0(5)
C7 C8 C13 C12 -174.8(3)
C9 C8 C13 S1 -177.4(3)
C7 C8 C13 S1 3.9(5)
C1 S1 C13 C12 136.1(3)
Ru1 S1 C13 C12 24.8(3)
C1 S1 C13 C8 -42.7(3)
Ru1 S1 C13 C8 -154.0(3)
C2 P1 C14 C16 -66.0(4)
C17 P1 C14 C16 -171.0(3)
Ru1 P1 C14 C16 51.2(4)
C2 P1 C14 C15 169.6(3)
C17 P1 C14 C15 64.5(4)
Ru1 P1 C14 C15 -73.3(3)
C2 P1 C17 C18 -61.5(4)
C14 P1 C17 C18 44.8(4)
Ru1 P1 C17 C18 -176.6(3)
C2 P1 C17 C19 63.6(3)
C14 P1 C17 C19 169.9(3)
Ru1 P1 C17 C19 -51.5(3)
C3 C4 C20 C22 -113.2(4)
C5 C4 C20 C22 69.5(5)
C3 C4 C20 C21 8.4(6)
C5 C4 C20 C21 -168.9(4)
C3 C4 C20 C23 126.2(4)
C5 C4 C20 C23 -51.1(5)
C9 C10 C26 C29 -119.4(4)
C11 C10 C26 C29 61.4(5)
C9 C10 C26 C27 0.7(5)
C11 C10 C26 C27 -178.5(4)
C9 C10 C26 C28 121.3(4)
C11 C10 C26 C28 -57.9(5)
C12 P2 C30 C31 -179.1(4)
C33 P2 C30 C31 -71.5(4)
Ru1 P2 C30 C31 66.1(4)
C12 P2 C30 C32 56.2(3)
C33 P2 C30 C32 163.7(3)
Ru1 P2 C30 C32 -58.6(3)
C12 P2 C33 C35 -58.0(4)
C30 P2 C33 C35 -162.1(4)
Ru1 P2 C33 C35 61.9(4)
C12 P2 C33 C34 69.7(4)
C30 P2 C33 C34 -34.4(4)
Ru1 P2 C33 C34 -170.4(3)
Ru1 C36A C37A C38A 60.3(5)
C36A C37A C38A Ru1 -60.1(5)
Ru1 C36B C37B C38B -59.6(5)
C36B C37B C38B Ru1 59.6(5)
